data_4304921
loop_
_publ_author_name
'Christian R. Samanamu'
'Marilyn M. Olmstead'
'Jean-Luc Montchamp'
'Anne F. Richards'

_publ_section_title
;
Convenient Synthesis of Aluminum and Gallium Phosphonate Cages
;
_journal_name_full 'Inorganic Chemistry'
_journal_page_first 3879
_journal_page_last 3887
_journal_paper_doi 10.1021/ic800023d
_journal_volume 47
_journal_year 2008
_chemical_formula_moiety 'C20 H44 Al4 O24 N4, 8(Cl), 11(H2 O)'
_chemical_formula_sum 'C20 H66 Al4 Cl8 N4 O35 P4'
_chemical_formula_weight 1438.17
_chemical_name_common '[(4PypoH)4Al4(OH2)12]Cl8.11H2O'
_chemical_name_systematic
; 
 ? 
;
_space_group_IT_number 13
_symmetry_cell_setting monoclinic
_symmetry_space_group_name_Hall '-P 2yac'
_symmetry_space_group_name_H-M 'P 1 2/n 1'
_atom_sites_solution_hydrogens geom
_atom_sites_solution_primary direct
_atom_sites_solution_secondary difmap
_audit_creation_method SHELXL-97
_cell_angle_alpha 90.00
_cell_angle_beta 97.887(3)
_cell_angle_gamma 90.00
_cell_formula_units_Z 2
_cell_length_a 14.8394(7)
_cell_length_b 11.2851(5)
_cell_length_c 18.3670(9)
_cell_measurement_reflns_used 8983
_cell_measurement_temperature 213(2)
_cell_measurement_theta_max 28.26
_cell_measurement_theta_min 2.24
_cell_volume 3046.7(2)
_computing_cell_refinement 'Bruker SAINT+ v. 6.36a'
_computing_data_collection 'Bruker SMART v. 5.626'
_computing_data_reduction 'Bruker SAINT+ v. 6.36a'
_computing_molecular_graphics 'XP, Bruker SHELXTL v. 6.12'
_computing_publication_material 'XL, Bruker SHELXTL v. 6.12'
_computing_structure_refinement 'XL, Bruker SHELXTL v. 6.12'
_computing_structure_solution 'XS, Bruker SHELXTL v. 6.12'
_diffrn_ambient_temperature 213(2)
_diffrn_detector_area_resol_mean 8.3
_diffrn_measured_fraction_theta_full 0.997
_diffrn_measured_fraction_theta_max 0.955
_diffrn_measurement_device_type 'Bruker SMART 1000'
_diffrn_measurement_method \w
_diffrn_radiation_monochromator graphite
_diffrn_radiation_source 'fine-focus sealed tube'
_diffrn_radiation_type MoK\a
_diffrn_radiation_wavelength 0.71073
_diffrn_reflns_av_R_equivalents 0.0239
_diffrn_reflns_av_sigmaI/netI 0.0296
_diffrn_reflns_limit_h_max 19
_diffrn_reflns_limit_h_min -19
_diffrn_reflns_limit_k_max 14
_diffrn_reflns_limit_k_min -9
_diffrn_reflns_limit_l_max 20
_diffrn_reflns_limit_l_min -24
_diffrn_reflns_number 19530
_diffrn_reflns_theta_full 25.25
_diffrn_reflns_theta_max 28.30
_diffrn_reflns_theta_min 1.66
_exptl_absorpt_coefficient_mu 0.621
_exptl_absorpt_correction_T_max 0.991
_exptl_absorpt_correction_T_min 0.981
_exptl_absorpt_correction_type multi-scan
_exptl_absorpt_process_details 'SADABS 2.10 (Sheldrick, 2003)'
_exptl_crystal_colour colorless
_exptl_crystal_density_diffrn 1.568
_exptl_crystal_density_method 'not measured'
_exptl_crystal_description needle
_exptl_crystal_F_000 1484
_exptl_crystal_size_max 0.03
_exptl_crystal_size_mid 0.02
_exptl_crystal_size_min 0.02
_refine_diff_density_max 0.837
_refine_diff_density_min -0.612
_refine_diff_density_rms 0.070
_refine_ls_extinction_method none
_refine_ls_goodness_of_fit_ref 1.034
_refine_ls_hydrogen_treatment mixed
_refine_ls_matrix_type full
_refine_ls_number_parameters 397
_refine_ls_number_reflns 7233
_refine_ls_number_restraints 0
_refine_ls_restrained_S_all 1.034
_refine_ls_R_factor_all 0.0481
_refine_ls_R_factor_gt 0.0361
_refine_ls_shift/su_max 0.001
_refine_ls_shift/su_mean 0.000
_refine_ls_structure_factor_coef Fsqd
_refine_ls_weighting_details 'calc w=1/[\s^2^(Fo^2^)+(0.0494P)^2^+2.2752P] where P=(Fo^2^+2Fc^2^)/3'
_refine_ls_weighting_scheme calc
_refine_ls_wR_factor_gt 0.0904
_refine_ls_wR_factor_ref 0.0997
_reflns_number_gt 5881
_reflns_number_total 7233
_reflns_threshold_expression >2sigma(I)
_cod_data_source_file ic800023d-file003.cif
_cod_data_source_block ar450
_cod_original_sg_symbol_H-M 'P 2/n'
_cod_database_code 4304921

loop_
_symmetry_equiv_pos_as_xyz
'x, y, z'
'-x+1/2, y, -z+1/2'
'-x, -y, -z'
'x-1/2, -y, z-1/2'

loop_
_atom_site_label
_atom_site_type_symbol
_atom_site_fract_x
_atom_site_fract_y
_atom_site_fract_z
_atom_site_U_iso_or_equiv
_atom_site_adp_type
_atom_site_occupancy
_atom_site_symmetry_multiplicity
_atom_site_calc_flag
_atom_site_refinement_flags
_atom_site_disorder_assembly
_atom_site_disorder_group
Al1 Al 0.38845(4) 0.55662(5) 0.19217(3) 0.01651(12) Uani 1 1 d . . .
Al2 Al 0.15928(4) 0.86783(5) 0.13034(3) 0.01647(12) Uani 1 1 d . . .
P1 P 0.16504(3) 0.58656(4) 0.15053(3) 0.01590(11) Uani 1 1 d . . .
P2 P 0.36752(3) 0.83821(4) 0.19897(3) 0.01539(11) Uani 1 1 d . . .
O1 O 0.12732(9) 0.70879(12) 0.12997(7) 0.0193(3) Uani 1 1 d . . .
O2 O 0.26726(9) 0.58344(13) 0.16566(8) 0.0215(3) Uani 1 1 d . . .
O3 O 0.11928(9) 0.52852(12) 0.21009(7) 0.0196(3) Uani 1 1 d . . .
O4 O 0.37364(11) 0.38702(13) 0.17686(9) 0.0251(3) Uani 1 1 d . . .
H4A H 0.343(2) 0.342(3) 0.1987(18) 0.048(9) Uiso 1 1 d . . .
H4B H 0.371(2) 0.356(3) 0.1342(19) 0.050(9) Uiso 1 1 d . . .
O5 O 0.51610(10) 0.52928(15) 0.21372(9) 0.0256(3) Uani 1 1 d . . .
H5A H 0.539(2) 0.466(3) 0.237(2) 0.070(11) Uiso 1 1 d . . .
H5B H 0.552(2) 0.554(3) 0.1893(17) 0.048(9) Uiso 1 1 d . . .
O6 O 0.41413(9) 0.71777(12) 0.20373(7) 0.0185(3) Uani 1 1 d . . .
O7 O 0.40976(11) 0.56590(16) 0.09039(9) 0.0254(3) Uani 1 1 d . . .
H7B H 0.388(2) 0.616(3) 0.0649(17) 0.043(9) Uiso 1 1 d . . .
H7C H 0.414(2) 0.512(3) 0.0652(17) 0.048(9) Uiso 1 1 d . . .
O8 O 0.35533(9) 0.88954(12) 0.27274(7) 0.0189(3) Uani 1 1 d . . .
O9 O 0.28189(9) 0.83995(12) 0.14461(7) 0.0188(3) Uani 1 1 d . . .
O10 O 0.17722(11) 1.03556(13) 0.12425(9) 0.0239(3) Uani 1 1 d . . .
H10A H 0.201(2) 1.062(3) 0.0921(18) 0.046(9) Uiso 1 1 d . . .
H10B H 0.189(2) 1.076(3) 0.161(2) 0.066(11) Uiso 1 1 d . . .
O11 O 0.16955(12) 0.86681(14) 0.02781(8) 0.0238(3) Uani 1 1 d . . .
H11A H 0.125(2) 0.864(3) -0.0113(19) 0.057(9) Uiso 1 1 d . . .
H11B H 0.210(2) 0.837(3) 0.0170(17) 0.046(10) Uiso 1 1 d . . .
O12 O 0.03048(10) 0.89995(15) 0.10094(8) 0.0225(3) Uani 1 1 d . . .
H12A H 0.0158(17) 0.968(3) 0.1039(14) 0.030(7) Uiso 1 1 d . . .
H12B H -0.003(2) 0.869(3) 0.1269(16) 0.036(8) Uiso 1 1 d . . .
N1 N 0.09505(14) 0.36300(19) -0.05471(11) 0.0327(4) Uani 1 1 d . . .
H1A H 0.083(2) 0.321(3) -0.0923(17) 0.041(8) Uiso 1 1 d . . .
N2 N 0.56567(15) 1.0819(2) 0.10521(12) 0.0356(5) Uani 1 1 d . . .
H2A H 0.602(2) 1.127(3) 0.0867(17) 0.047(8) Uiso 1 1 d . . .
C1 C 0.13445(13) 0.49613(18) 0.06941(10) 0.0190(4) Uani 1 1 d . . .
C2 C 0.1039(2) 0.3811(2) 0.07314(13) 0.0400(6) Uani 1 1 d . . .
H2 H 0.0966 0.3474 0.1188 0.048 Uiso 1 1 calc R . .
C3 C 0.0842(2) 0.3157(2) 0.00952(14) 0.0470(7) Uani 1 1 d . . .
H3 H 0.0631 0.2374 0.0117 0.056 Uiso 1 1 calc R . .
C4 C 0.1240(2) 0.4726(2) -0.06097(13) 0.0447(7) Uani 1 1 d . . .
H4 H 0.1312 0.5032 -0.1074 0.054 Uiso 1 1 calc R . .
C5 C 0.1436(2) 0.5419(2) 0.00088(12) 0.0402(6) Uani 1 1 d . . .
H5 H 0.1632 0.6205 -0.0034 0.048 Uiso 1 1 calc R . .
C6 C 0.44763(13) 0.93574(17) 0.16248(11) 0.0193(4) Uani 1 1 d . . .
C7 C 0.45764(16) 1.05265(19) 0.18548(13) 0.0297(5) Uani 1 1 d . . .
H7 H 0.4242 1.0821 0.2215 0.036 Uiso 1 1 calc R . .
C8 C 0.51737(18) 1.1253(2) 0.15490(15) 0.0377(6) Uani 1 1 d . . .
H8 H 0.5238 1.2052 0.1692 0.045 Uiso 1 1 calc R . .
C9 C 0.55857(16) 0.9700(2) 0.08202(13) 0.0351(5) Uani 1 1 d . . .
H9 H 0.5940 0.9429 0.0467 0.042 Uiso 1 1 calc R . .
C10 C 0.49916(15) 0.8941(2) 0.10996(12) 0.0279(5) Uani 1 1 d . . .
H10 H 0.4935 0.8151 0.0938 0.033 Uiso 1 1 calc R . .
Cl1 Cl 0.67365(4) 1.26324(5) 0.02975(3) 0.03286(13) Uani 1 1 d . . .
Cl2 Cl 0.39504(6) 0.31467(6) 0.01978(4) 0.04795(18) Uani 1 1 d . . .
Cl3 Cl 0.2500 0.21681(6) 0.2500 0.02759(16) Uani 1 2 d S . .
Cl4 Cl 0.04490(4) 0.85065(5) -0.11685(3) 0.03127(13) Uani 1 1 d . . .
Cl5 Cl 0.2500 0.18139(9) -0.2500 0.0436(2) Uani 1 2 d S . .
O13 O 0.22561(16) 1.0063(2) -0.11829(12) 0.0680(7) Uani 1 1 d . . .
H13A H 0.1877 1.0631 -0.1032 0.082 Uiso 1 1 d R . .
H13B H 0.2400 1.0361 -0.1619 0.082 Uiso 1 1 d R . .
O14A O 0.2265(2) 1.1349(3) 0.00625(18) 0.0533(8) Uiso 0.67 1 d P A 1
O14B O 0.2771(4) 1.0991(5) 0.0252(3) 0.0394(12) Uiso 0.33 1 d P B 2
H14A H 0.2789 1.1786 0.0183 0.060 Uiso 1 1 d . . .
H14B H 0.2470 1.0772 -0.0205 0.060 Uiso 1 1 d . . .
O15 O 0.59808(15) 0.3487(2) 0.28055(14) 0.0685(7) Uani 1 1 d . . .
H15B H 0.5917 0.2991 0.3062 0.082 Uiso 1 1 d R . .
H15A H 0.6506 0.3553 0.2799 0.082 Uiso 1 1 d R . .
O16A O 0.6527(2) 0.6124(3) 0.14715(16) 0.0467(7) Uani 0.67 1 d P C 1
O16B O 0.6415(5) 0.5170(7) 0.1202(4) 0.060 Uiso 0.33 1 d P D 2
H16A H 0.6405 0.6890 0.1560 0.060 Uiso 0.67 1 d P E 1
H16B H 0.6321 0.5922 0.0998 0.060 Uiso 1 1 d . . .
H16C H 0.6019 0.4662 0.0946 0.060 Uiso 0.33 1 d P F 2
O17 O 0.06683(10) 0.23925(14) -0.18494(8) 0.0262(3) Uani 1 1 d . . .
H17A H 0.1150 0.2179 -0.2044 0.031 Uiso 1 1 d R . .
H17B H 0.0315 0.2614 -0.2115 0.031 Uiso 1 1 d R . .
O18 O 0.7277(3) 1.3857(4) 0.1790(2) 0.0535(10) Uiso 0.50 1 d P . .
H18A H 0.7079 1.3149 0.1613 0.064 Uiso 0.50 1 d PR . .
H18B H 0.7438 1.4371 0.1463 0.064 Uiso 0.50 1 d PR . .

loop_
_atom_site_aniso_label
_atom_site_aniso_U_11
_atom_site_aniso_U_22
_atom_site_aniso_U_33
_atom_site_aniso_U_23
_atom_site_aniso_U_13
_atom_site_aniso_U_12
Al1 0.0182(3) 0.0149(3) 0.0171(3) 0.0000(2) 0.0047(2) 0.0007(2)
Al2 0.0177(3) 0.0159(3) 0.0157(3) 0.0010(2) 0.0017(2) 0.0002(2)
P1 0.0177(2) 0.0145(2) 0.0156(2) -0.00186(17) 0.00233(17) -0.00135(18)
P2 0.0164(2) 0.0140(2) 0.0160(2) 0.00149(17) 0.00316(18) -0.00071(17)
O1 0.0199(7) 0.0174(7) 0.0204(7) -0.0006(5) 0.0016(5) -0.0006(5)
O2 0.0188(7) 0.0214(7) 0.0239(7) -0.0009(5) 0.0016(5) -0.0016(5)
O3 0.0243(7) 0.0177(7) 0.0173(6) -0.0020(5) 0.0046(5) -0.0034(5)
O4 0.0361(9) 0.0171(7) 0.0241(8) -0.0013(6) 0.0120(7) -0.0021(6)
O5 0.0214(7) 0.0253(8) 0.0316(8) 0.0080(6) 0.0088(6) 0.0042(6)
O6 0.0179(6) 0.0156(7) 0.0221(7) 0.0011(5) 0.0033(5) 0.0000(5)
O7 0.0360(9) 0.0213(8) 0.0203(7) 0.0009(7) 0.0093(6) 0.0024(7)
O8 0.0223(7) 0.0179(7) 0.0171(6) 0.0001(5) 0.0041(5) -0.0004(5)
O9 0.0182(6) 0.0200(7) 0.0181(6) 0.0010(5) 0.0021(5) 0.0000(5)
O10 0.0304(8) 0.0181(7) 0.0240(8) 0.0028(6) 0.0064(7) -0.0025(6)
O11 0.0237(8) 0.0291(8) 0.0183(7) 0.0015(6) 0.0015(6) 0.0026(7)
O12 0.0213(7) 0.0195(8) 0.0263(8) 0.0005(6) 0.0018(6) 0.0021(6)
N1 0.0407(11) 0.0337(11) 0.0233(9) -0.0127(8) 0.0036(8) -0.0075(9)
N2 0.0346(11) 0.0380(12) 0.0360(11) 0.0086(9) 0.0110(9) -0.0141(9)
C1 0.0192(9) 0.0193(9) 0.0186(9) -0.0028(7) 0.0028(7) -0.0018(7)
C2 0.0692(18) 0.0289(13) 0.0233(11) -0.0041(9) 0.0111(11) -0.0177(12)
C3 0.080(2) 0.0291(13) 0.0330(13) -0.0096(10) 0.0110(13) -0.0236(13)
C4 0.075(2) 0.0398(15) 0.0197(11) -0.0032(10) 0.0096(12) -0.0183(14)
C5 0.0720(18) 0.0273(12) 0.0223(11) -0.0032(9) 0.0097(11) -0.0206(12)
C6 0.0177(9) 0.0204(10) 0.0197(9) 0.0044(7) 0.0019(7) -0.0016(7)
C7 0.0351(12) 0.0216(11) 0.0344(12) -0.0014(9) 0.0123(10) -0.0043(9)
C8 0.0446(14) 0.0219(12) 0.0482(15) 0.0010(10) 0.0123(12) -0.0096(10)
C9 0.0339(12) 0.0414(14) 0.0332(12) 0.0001(10) 0.0160(10) -0.0069(11)
C10 0.0285(11) 0.0290(12) 0.0280(11) -0.0018(9) 0.0102(9) -0.0050(9)
Cl1 0.0339(3) 0.0295(3) 0.0376(3) 0.0110(2) 0.0137(2) -0.0003(2)
Cl2 0.0795(5) 0.0357(3) 0.0327(3) -0.0097(3) 0.0223(3) -0.0070(3)
Cl3 0.0367(4) 0.0192(3) 0.0288(4) 0.000 0.0114(3) 0.000
Cl4 0.0343(3) 0.0276(3) 0.0295(3) -0.0027(2) -0.0040(2) 0.0050(2)
Cl5 0.0422(5) 0.0468(5) 0.0467(5) 0.000 0.0236(4) 0.000
O13 0.0686(15) 0.0852(18) 0.0481(12) 0.0211(12) 0.0005(11) -0.0227(13)
O15 0.0554(13) 0.0638(15) 0.0921(18) 0.0533(13) 0.0308(12) 0.0277(11)
O16A 0.0490(17) 0.0534(18) 0.0398(15) -0.0029(13) 0.0138(13) -0.0148(14)
O17 0.0226(7) 0.0330(8) 0.0224(7) -0.0026(6) 0.0014(6) 0.0031(6)

loop_
_atom_type_symbol
_atom_type_description
_atom_type_scat_dispersion_real
_atom_type_scat_dispersion_imag
_atom_type_scat_source
C C 0.0033 0.0016 'International Tables Vol C Tables 4.2.6.8 and 6.1.1.4'
H H 0.0000 0.0000 'International Tables Vol C Tables 4.2.6.8 and 6.1.1.4'
N N 0.0061 0.0033 'International Tables Vol C Tables 4.2.6.8 and 6.1.1.4'
O O 0.0106 0.0060 'International Tables Vol C Tables 4.2.6.8 and 6.1.1.4'
Al Al 0.0645 0.0514 'International Tables Vol C Tables 4.2.6.8 and 6.1.1.4'
P P 0.1023 0.0942 'International Tables Vol C Tables 4.2.6.8 and 6.1.1.4'
Cl Cl 0.1484 0.1585 'International Tables Vol C Tables 4.2.6.8 and 6.1.1.4'

loop_
_geom_angle_atom_site_label_1
_geom_angle_atom_site_label_2
_geom_angle_atom_site_label_3
_geom_angle
_geom_angle_site_symmetry_1
_geom_angle_site_symmetry_3
_geom_angle_publ_flag
O2 Al1 O3 95.61(7) . 2 ?
O2 Al1 O6 92.70(6) . . ?
O3 Al1 O6 95.51(6) 2 . ?
O2 Al1 O5 176.50(7) . . ?
O3 Al1 O5 87.87(7) 2 . ?
O6 Al1 O5 87.28(7) . . ?
O2 Al1 O7 91.08(7) . . ?
O3 Al1 O7 171.13(8) 2 . ?
O6 Al1 O7 89.96(7) . . ?
O5 Al1 O7 85.42(7) . . ?
O2 Al1 O4 92.12(7) . . ?
O3 Al1 O4 87.16(7) 2 . ?
O6 Al1 O4 174.23(7) . . ?
O5 Al1 O4 87.71(7) . . ?
O7 Al1 O4 86.79(7) . . ?
O9 Al2 O8 97.54(6) . 2 ?
O9 Al2 O1 94.75(6) . . ?
O8 Al2 O1 93.92(6) 2 . ?
O9 Al2 O11 85.87(7) . . ?
O8 Al2 O11 172.36(7) 2 . ?
O1 Al2 O11 92.61(7) . . ?
O9 Al2 O10 92.00(7) . . ?
O8 Al2 O10 87.75(7) 2 . ?
O1 Al2 O10 172.77(7) . . ?
O11 Al2 O10 85.29(7) . . ?
O9 Al2 O12 172.14(7) . . ?
O8 Al2 O12 90.11(7) 2 . ?
O1 Al2 O12 86.46(7) . . ?
O11 Al2 O12 86.32(7) . . ?
O10 Al2 O12 86.50(7) . . ?
O2 P1 O3 113.41(8) . . ?
O2 P1 O1 113.30(8) . . ?
O3 P1 O1 112.75(8) . . ?
O2 P1 C1 105.74(8) . . ?
O3 P1 C1 105.31(8) . . ?
O1 P1 C1 105.38(9) . . ?
O9 P2 O8 113.39(8) . . ?
O9 P2 O6 112.68(8) . . ?
O8 P2 O6 113.65(8) . . ?
O9 P2 C6 106.47(8) . . ?
O8 P2 C6 105.33(9) . . ?
O6 P2 C6 104.31(8) . . ?
P1 O1 Al2 142.47(9) . . ?
P1 O2 Al1 170.38(10) . . ?
P1 O3 Al1 136.39(9) . 2 ?
Al1 O4 H4A 127(2) . . ?
Al1 O4 H4B 121(2) . . ?
H4A O4 H4B 104(3) . . ?
Al1 O5 H5A 123(2) . . ?
Al1 O5 H5B 124(2) . . ?
H5A O5 H5B 108(3) . . ?
P2 O6 Al1 141.30(9) . . ?
Al1 O7 H7B 120(2) . . ?
Al1 O7 H7C 125(2) . . ?
H7B O7 H7C 106(3) . . ?
P2 O8 Al2 149.73(9) . 2 ?
P2 O9 Al2 146.11(9) . . ?
Al2 O10 H10A 120(2) . . ?
Al2 O10 H10B 121(3) . . ?
H10A O10 H10B 110(3) . . ?
Al2 O11 H11A 129(2) . . ?
Al2 O11 H11B 117(3) . . ?
H11A O11 H11B 108(3) . . ?
Al2 O12 H12A 115.1(18) . . ?
Al2 O12 H12B 114(2) . . ?
H12A O12 H12B 101(3) . . ?
C4 N1 C3 122.4(2) . . ?
C4 N1 H1A 120(2) . . ?
C3 N1 H1A 118(2) . . ?
C8 N2 C9 122.8(2) . . ?
C8 N2 H2A 119(2) . . ?
C9 N2 H2A 118(2) . . ?
C2 C1 C5 118.04(19) . . ?
C2 C1 P1 122.42(16) . . ?
C5 C1 P1 119.52(16) . . ?
C3 C2 C1 119.6(2) . . ?
C3 C2 H2 120.2 . . ?
C1 C2 H2 120.2 . . ?
N1 C3 C2 120.1(2) . . ?
N1 C3 H3 119.9 . . ?
C2 C3 H3 119.9 . . ?
N1 C4 C5 119.7(2) . . ?
N1 C4 H4 120.2 . . ?
C5 C4 H4 120.2 . . ?
C4 C5 C1 120.1(2) . . ?
C4 C5 H5 119.9 . . ?
C1 C5 H5 119.9 . . ?
C7 C6 C10 119.08(19) . . ?
C7 C6 P2 120.85(16) . . ?
C10 C6 P2 120.07(16) . . ?
C8 C7 C6 119.2(2) . . ?
C8 C7 H7 120.4 . . ?
C6 C7 H7 120.4 . . ?
N2 C8 C7 119.8(2) . . ?
N2 C8 H8 120.1 . . ?
C7 C8 H8 120.1 . . ?
N2 C9 C10 119.8(2) . . ?
N2 C9 H9 120.1 . . ?
C10 C9 H9 120.1 . . ?
C9 C10 C6 119.2(2) . . ?
C9 C10 H10 120.4 . . ?
C6 C10 H10 120.4 . . ?
H13A O13 H13B 103.4 . . ?
H14A O14A H14B 100.4 . . ?
H14A O14B H14B 98.9 . . ?
H15B O15 H15A 107.0 . . ?
H16A O16A H16B 111.3 . . ?
H16B O16B H16C 108.5 . . ?
H17A O17 H17B 112.6 . . ?
H18A O18 H18B 116.1 . . ?

loop_
_geom_bond_atom_site_label_1
_geom_bond_atom_site_label_2
_geom_bond_distance
_geom_bond_site_symmetry_2
_geom_bond_publ_flag
Al1 O2 1.8229(15) . ?
Al1 O3 1.8419(14) 2 ?
Al1 O6 1.8643(14) . ?
Al1 O5 1.9063(16) . ?
Al1 O7 1.9411(16) . ?
Al1 O4 1.9426(16) . ?
Al2 O9 1.8295(14) . ?
Al2 O8 1.8391(14) 2 ?
Al2 O1 1.8562(15) . ?
Al2 O11 1.9101(16) . ?
Al2 O10 1.9169(16) . ?
Al2 O12 1.9475(16) . ?
P1 O2 1.5046(14) . ?
P1 O3 1.5136(14) . ?
P1 O1 1.5168(14) . ?
P1 C1 1.8116(19) . ?
P2 O9 1.5045(14) . ?
P2 O8 1.5071(14) . ?
P2 O6 1.5221(14) . ?
P2 C6 1.814(2) . ?
O3 Al1 1.8419(14) 2 ?
O4 H4A 0.82(3) . ?
O4 H4B 0.85(3) . ?
O5 H5A 0.88(4) . ?
O5 H5B 0.79(3) . ?
O7 H7B 0.78(3) . ?
O7 H7C 0.77(3) . ?
O8 Al2 1.8391(14) 2 ?
O10 H10A 0.78(3) . ?
O10 H10B 0.82(4) . ?
O11 H11A 0.91(4) . ?
O11 H11B 0.74(3) . ?
O12 H12A 0.80(3) . ?
O12 H12B 0.81(3) . ?
N1 C4 1.319(3) . ?
N1 C3 1.324(3) . ?
N1 H1A 0.83(3) . ?
N2 C8 1.329(3) . ?
N2 C9 1.333(3) . ?
N2 H2A 0.84(3) . ?
C1 C2 1.380(3) . ?
C1 C5 1.384(3) . ?
C2 C3 1.379(3) . ?
C2 H2 0.9400 . ?
C3 H3 0.9400 . ?
C4 C5 1.377(3) . ?
C4 H4 0.9400 . ?
C5 H5 0.9400 . ?
C6 C7 1.387(3) . ?
C6 C10 1.392(3) . ?
C7 C8 1.382(3) . ?
C7 H7 0.9400 . ?
C8 H8 0.9400 . ?
C9 C10 1.378(3) . ?
C9 H9 0.9400 . ?
C10 H10 0.9400 . ?
O13 H13A 0.9202 . ?
O13 H13B 0.9207 . ?
O14A H14A 0.9219 . ?
O14A H14B 0.8941 . ?
O14B H14A 0.9070 . ?
O14B H14B 0.9288 . ?
O15 H15B 0.7460 . ?
O15 H15A 0.7849 . ?
O16A H16A 0.9031 . ?
O16A H16B 0.9108 . ?
O16B H16B 0.9302 . ?
O16B H16C 0.9048 . ?
O17 H17A 0.8755 . ?
O17 H17B 0.7118 . ?
O18 H18A 0.8971 . ?
O18 H18B 0.8904 . ?

loop_
_geom_hbond_atom_site_label_D
_geom_hbond_atom_site_label_H
_geom_hbond_atom_site_label_A
_geom_hbond_distance_DH
_geom_hbond_distance_HA
_geom_hbond_distance_DA
_geom_hbond_angle_DHA
_geom_hbond_site_symmetry_A
O4 H4A Cl3 0.82(3) 2.27(3) 3.0882(17) 175(3) .
O4 H4B Cl2 0.85(3) 2.23(4) 3.0565(17) 164(3) .
O5 H5A O15 0.88(4) 1.72(4) 2.594(2) 173(3) .
O5 H5B O16A 0.79(3) 1.89(3) 2.676(3) 170(3) .
O5 H5B O16B 0.79(3) 2.00(3) 2.703(7) 147(3) .
O7 H7B Cl1 0.78(3) 2.29(3) 3.0610(18) 168(3) 3_675
O7 H7C Cl2 0.77(3) 2.38(4) 3.1129(19) 159(3) .
O10 H10A O14B 0.78(3) 1.83(3) 2.600(6) 167(3) .
O10 H10A O14A 0.78(3) 1.86(3) 2.631(4) 165(3) .
O10 H10B Cl3 0.82(4) 2.37(4) 3.1623(17) 165(3) 1_565
O11 H11A Cl4 0.91(4) 2.14(4) 3.0274(16) 167(3) .
O11 H11B Cl1 0.74(3) 2.33(3) 3.0596(18) 173(3) 3_675
O12 H12A Cl4 0.80(3) 2.26(3) 3.0574(17) 172(3) 3_575
O12 H12B O17 0.81(3) 1.95(3) 2.747(2) 167(3) 3_565
N1 H1A O17 0.83(3) 1.92(3) 2.752(2) 172(3) .
N2 H2A Cl1 0.84(3) 2.21(3) 3.047(2) 169(3) .
O13 H13A O14A 0.92 2.17 2.708(4) 116 .
O13 H13B Cl5 0.92 2.32 3.183(2) 155 1_565
O14B H14A Cl2 0.91 2.31 3.007(5) 134 1_565
O14A H14B O13 0.89 1.95 2.708(5) 141 .
O15 H15B Cl4 0.75 2.37 3.105(2) 170 4_666
O15 H15A O18 0.78 1.89 2.623(5) 155 2_645
O15 H15A O18 0.78 2.33 2.888(5) 128 1_545
O16A H16A Cl5 0.90 2.64 3.213(3) 121 3_665
O16A H16B Cl2 0.91 2.42 3.160(7) 139 3_665
O17 H17A Cl5 0.88 2.31 3.1834(15) 173 .
O18 H18A Cl1 0.90 2.47 3.076(4) 125 .

loop_
_geom_torsion_atom_site_label_1
_geom_torsion_atom_site_label_2
_geom_torsion_atom_site_label_3
_geom_torsion_atom_site_label_4
_geom_torsion
_geom_torsion_site_symmetry_1
_geom_torsion_site_symmetry_2
_geom_torsion_site_symmetry_3
_geom_torsion_site_symmetry_4
_geom_torsion_publ_flag
O2 P1 O1 Al2 -14.21(18) . . . . ?
O3 P1 O1 Al2 116.31(14) . . . . ?
C1 P1 O1 Al2 -129.35(15) . . . . ?
O9 Al2 O1 P1 16.00(16) . . . . ?
O8 Al2 O1 P1 -81.91(15) 2 . . . ?
O11 Al2 O1 P1 102.07(15) . . . . ?
O10 Al2 O1 P1 175.0(5) . . . . ?
O12 Al2 O1 P1 -171.78(15) . . . . ?
O3 P1 O2 Al1 30.1(6) . . . . ?
O1 P1 O2 Al1 160.3(6) . . . . ?
C1 P1 O2 Al1 -84.8(6) . . . . ?
O3 Al1 O2 P1 -49.3(6) 2 . . . ?
O6 Al1 O2 P1 -145.1(6) . . . . ?
O5 Al1 O2 P1 125.3(12) . . . . ?
O7 Al1 O2 P1 124.9(6) . . . . ?
O4 Al1 O2 P1 38.1(6) . . . . ?
O2 P1 O3 Al1 64.99(15) . . . 2 ?
O1 P1 O3 Al1 -65.47(15) . . . 2 ?
C1 P1 O3 Al1 -179.87(12) . . . 2 ?
O9 P2 O6 Al1 -29.02(17) . . . . ?
O8 P2 O6 Al1 101.72(14) . . . . ?
C6 P2 O6 Al1 -144.10(14) . . . . ?
O2 Al1 O6 P2 1.66(15) . . . . ?
O3 Al1 O6 P2 -94.25(14) 2 . . . ?
O5 Al1 O6 P2 178.15(15) . . . . ?
O7 Al1 O6 P2 92.74(15) . . . . ?
O4 Al1 O6 P2 148.3(7) . . . . ?
O9 P2 O8 Al2 102.51(18) . . . 2 ?
O6 P2 O8 Al2 -27.9(2) . . . 2 ?
C6 P2 O8 Al2 -141.46(17) . . . 2 ?
O8 P2 O9 Al2 -8.32(19) . . . . ?
O6 P2 O9 Al2 122.56(16) . . . . ?
C6 P2 O9 Al2 -123.68(16) . . . . ?
O8 Al2 O9 P2 -7.15(18) 2 . . . ?
O1 Al2 O9 P2 -101.75(17) . . . . ?
O11 Al2 O9 P2 165.97(17) . . . . ?
O10 Al2 O9 P2 80.84(17) . . . . ?
O12 Al2 O9 P2 159.6(5) . . . . ?
O2 P1 C1 C2 100.8(2) . . . . ?
O3 P1 C1 C2 -19.5(2) . . . . ?
O1 P1 C1 C2 -138.9(2) . . . . ?
O2 P1 C1 C5 -77.7(2) . . . . ?
O3 P1 C1 C5 161.98(19) . . . . ?
O1 P1 C1 C5 42.6(2) . . . . ?
C5 C1 C2 C3 0.4(4) . . . . ?
P1 C1 C2 C3 -178.1(2) . . . . ?
C4 N1 C3 C2 -0.4(5) . . . . ?
C1 C2 C3 N1 0.4(5) . . . . ?
C3 N1 C4 C5 -0.3(5) . . . . ?
N1 C4 C5 C1 1.1(5) . . . . ?
C2 C1 C5 C4 -1.1(4) . . . . ?
P1 C1 C5 C4 177.4(2) . . . . ?
O9 P2 C6 C7 96.25(18) . . . . ?
O8 P2 C6 C7 -24.43(19) . . . . ?
O6 P2 C6 C7 -144.38(17) . . . . ?
O9 P2 C6 C10 -82.85(18) . . . . ?
O8 P2 C6 C10 156.46(17) . . . . ?
O6 P2 C6 C10 36.51(19) . . . . ?
C10 C6 C7 C8 1.0(3) . . . . ?
P2 C6 C7 C8 -178.11(19) . . . . ?
C9 N2 C8 C7 0.9(4) . . . . ?
C6 C7 C8 N2 -1.4(4) . . . . ?
C8 N2 C9 C10 -0.1(4) . . . . ?
N2 C9 C10 C6 -0.3(4) . . . . ?
C7 C6 C10 C9 -0.2(3) . . . . ?
P2 C6 C10 C9 178.95(18) . . . . ?
